data_4068002
loop_
_publ_author_name
'Doshi, Ami'
'Sundararaman, Anand'
'Venkatasubbaiah, Krishnan'
'Zakharov, Lev N.'
'Rheingold, Arnold L.'
'Myahkostupov, Mykhaylo'
'Piotrowiak, Piotr'
'J\"akle, Frieder'

_publ_section_title
;
 Pentafluorophenyl Copper--Pyridine Complexes: Synthesis, Supramolecular
 Structures via Cuprophilic and \p-Stacking Interactions, and Solid-State
 Luminescence
;
_journal_issue 4
_journal_name_full Organometallics
_journal_page_first 1546
_journal_paper_doi 10.1021/om200989b
_journal_volume 31
_journal_year 2012
_chemical_formula_moiety 'C12 H7 Cu F5 N'
_chemical_formula_sum 'C12 H7 Cu F5 N'
_chemical_formula_weight 323.73
_chemical_name_systematic
; 

 ? 

;
_space_group_IT_number 2
_symmetry_cell_setting triclinic
_symmetry_space_group_name_Hall '-P 1'
_symmetry_space_group_name_H-M 'P -1'
_atom_sites_solution_hydrogens geom
_atom_sites_solution_primary direct
_atom_sites_solution_secondary difmap
_audit_creation_method SHELXLTL
_cell_angle_alpha 91.634(2)
_cell_angle_beta 90.298(2)
_cell_angle_gamma 95.320(2)
_cell_formula_units_Z 2
_cell_length_a 5.9779(4)
_cell_length_b 7.2228(6)
_cell_length_c 13.4698(10)
_cell_measurement_reflns_used 3359
_cell_measurement_temperature 100(2)
_cell_measurement_theta_max 0.00
_cell_measurement_theta_min 0.00
_cell_volume 578.83(8)
_computing_cell_refinement 'Bruker SAINT'
_computing_data_collection 'Bruker SMART'
_computing_data_reduction 'Bruker SAINT'
_computing_molecular_graphics 'Bruker SHELXTL'
_computing_publication_material 'Bruker SHELXTL'
_computing_structure_refinement 'Bruker SHELXTL'
_computing_structure_solution 'Bruker SHELXTL'
_diffrn_ambient_temperature 100(2)
_diffrn_measured_fraction_theta_full 0.925
_diffrn_measured_fraction_theta_max 0.925
_diffrn_measurement_device_type 'Bruker Apex CCD area detector'
_diffrn_measurement_method 'phi and omega scans'
_diffrn_radiation_monochromator graphite
_diffrn_radiation_source 'fine-focus sealed tube'
_diffrn_radiation_type MoK\a
_diffrn_radiation_wavelength 0.71073
_diffrn_reflns_av_R_equivalents 0.0204
_diffrn_reflns_av_sigmaI/netI 0.0305
_diffrn_reflns_limit_h_max 7
_diffrn_reflns_limit_h_min -7
_diffrn_reflns_limit_k_max 9
_diffrn_reflns_limit_k_min -9
_diffrn_reflns_limit_l_max 17
_diffrn_reflns_limit_l_min -17
_diffrn_reflns_number 4730
_diffrn_reflns_theta_full 27.49
_diffrn_reflns_theta_max 27.49
_diffrn_reflns_theta_min 1.51
_exptl_absorpt_coefficient_mu 1.935
_exptl_absorpt_correction_T_max 0.6983
_exptl_absorpt_correction_T_min 0.5945
_exptl_absorpt_correction_type multi-scan
_exptl_absorpt_process_details SADABS
_exptl_crystal_colour blade
_exptl_crystal_density_diffrn 1.857
_exptl_crystal_density_method 'not measured'
_exptl_crystal_description colorless
_exptl_crystal_F_000 320
_exptl_crystal_size_max 0.30
_exptl_crystal_size_mid 0.30
_exptl_crystal_size_min 0.20
_refine_diff_density_max 1.379
_refine_diff_density_min -0.721
_refine_diff_density_rms 0.134
_refine_ls_extinction_method none
_refine_ls_goodness_of_fit_ref 1.064
_refine_ls_hydrogen_treatment constr
_refine_ls_matrix_type full
_refine_ls_number_parameters 172
_refine_ls_number_reflns 2463
_refine_ls_number_restraints 0
_refine_ls_restrained_S_all 1.064
_refine_ls_R_factor_all 0.0464
_refine_ls_R_factor_gt 0.0422
_refine_ls_shift/su_max 0.005
_refine_ls_shift/su_mean 0.001
_refine_ls_structure_factor_coef Fsqd
_refine_ls_weighting_details 'calc w=1/[\s^2^(Fo^2^)+(0.0850P)^2^+0.1700P] where P=(Fo^2^+2Fc^2^)/3'
_refine_ls_weighting_scheme calc
_refine_ls_wR_factor_gt 0.1168
_refine_ls_wR_factor_ref 0.1207
_reflns_number_gt 2185
_reflns_number_total 2463
_reflns_threshold_expression >2sigma(I)
_cod_data_source_file om200989b_si_002.cif
_cod_data_source_block fjak22
_cod_depositor_comments
;
The following automatic conversions were performed:

'_symmetry_cell_setting' value 'Triclinic' changed to 'triclinic'
according to /home/saulius/struct/CIF-dictionaries/cif_core.dic
dictionary named 'cif_core.dic' version 2.4.1 from 2010-06-29.

Automatic conversion script
Id: cif_fix_values 1715 2011-07-08 13:25:40Z adriana 
;
_cod_original_sg_symbol_H-M P-1
_cod_database_code 4068002

loop_
_symmetry_equiv_pos_as_xyz
'x, y, z'
'-x, -y, -z'

loop_
_atom_site_label
_atom_site_type_symbol
_atom_site_fract_x
_atom_site_fract_y
_atom_site_fract_z
_atom_site_U_iso_or_equiv
_atom_site_adp_type
_atom_site_occupancy
_atom_site_symmetry_multiplicity
_atom_site_calc_flag
_atom_site_refinement_flags
Cu1 Cu 0.51169(4) 0.75680(4) 0.002360(18) 0.02047(15) Uani 1 1 d .
F5 F 0.3258(2) 0.5303(2) -0.36412(10) 0.0243(3) Uani 1 1 d .
F4 F 0.7304(3) 0.6709(2) -0.43475(12) 0.0275(4) Uani 1 1 d .
F2 F 0.9538(2) 0.8852(2) -0.11383(11) 0.0248(3) Uani 1 1 d .
F6 F 0.2341(2) 0.5638(2) -0.16962(10) 0.0237(3) Uani 1 1 d .
F3 F 1.0429(2) 0.8480(2) -0.30901(11) 0.0252(3) Uani 1 1 d .
N1 N 0.4247(4) 0.7808(3) 0.13728(16) 0.0188(4) Uani 1 1 d .
C2 C 0.7926(4) 0.7947(3) -0.1735(2) 0.0195(5) Uani 1 1 d .
C6 C 0.4385(4) 0.6388(3) -0.2008(2) 0.0189(5) Uani 1 1 d .
C12 C 0.2299(5) 0.8158(4) 0.4439(2) 0.0276(6) Uani 1 1 d .
H12A H 0.3562 0.8742 0.4838 0.041 Uiso 1 1 calc R
H12B H 0.1871 0.6906 0.4677 0.041 Uiso 1 1 calc R
H12C H 0.1019 0.8908 0.4501 0.041 Uiso 1 1 calc R
C7 C 0.2169(4) 0.7152(4) 0.1664(2) 0.0211(5) Uani 1 1 d .
H7A H 0.1135 0.6604 0.1178 0.025 Uiso 1 1 calc R
C5 C 0.4795(4) 0.6180(3) -0.30124(19) 0.0189(5) Uani 1 1 d .
C11 C 0.5685(4) 0.8586(3) 0.2070(2) 0.0198(5) Uani 1 1 d .
H11A H 0.7142 0.9072 0.1873 0.024 Uiso 1 1 calc R
C9 C 0.2982(4) 0.8033(3) 0.33708(19) 0.0200(5) Uani 1 1 d .
C4 C 0.6853(4) 0.6885(3) -0.33721(19) 0.0196(5) Uani 1 1 d .
C10 C 0.5119(4) 0.8706(3) 0.3063(2) 0.0207(5) Uani 1 1 d .
H10A H 0.6188 0.9248 0.3536 0.025 Uiso 1 1 calc R
C1 C 0.5888(4) 0.7267(3) -0.13271(19) 0.0178(5) Uani 1 1 d .
C8 C 0.1496(4) 0.7249(3) 0.2641(2) 0.0209(5) Uani 1 1 d .
H8A H 0.0018 0.6780 0.2817 0.025 Uiso 1 1 calc R
C3 C 0.8423(4) 0.7778(3) -0.2728(2) 0.0198(5) Uani 1 1 d .

loop_
_atom_site_aniso_label
_atom_site_aniso_U_11
_atom_site_aniso_U_22
_atom_site_aniso_U_33
_atom_site_aniso_U_23
_atom_site_aniso_U_13
_atom_site_aniso_U_12
Cu1 0.0171(2) 0.0266(2) 0.0170(2) 0.00139(14) 0.00514(13) -0.00242(14)
F5 0.0197(7) 0.0298(8) 0.0217(7) -0.0001(6) -0.0007(6) -0.0067(6)
F4 0.0280(9) 0.0359(9) 0.0177(8) -0.0001(6) 0.0100(6) -0.0016(7)
F2 0.0155(7) 0.0308(8) 0.0263(8) -0.0007(6) 0.0005(6) -0.0072(6)
F6 0.0130(7) 0.0302(8) 0.0262(8) 0.0033(6) 0.0068(6) -0.0076(6)
F3 0.0143(7) 0.0318(8) 0.0283(8) 0.0028(6) 0.0103(6) -0.0058(6)
N1 0.0156(11) 0.0202(10) 0.0200(11) 0.0023(8) 0.0035(8) -0.0022(8)
C2 0.0145(12) 0.0197(11) 0.0239(13) 0.0011(9) 0.0015(9) -0.0018(9)
C6 0.0122(11) 0.0209(12) 0.0231(12) 0.0043(9) 0.0061(9) -0.0028(9)
C12 0.0256(14) 0.0336(15) 0.0231(14) 0.0026(11) 0.0094(11) -0.0018(12)
C7 0.0157(12) 0.0216(12) 0.0252(13) 0.0007(10) 0.0023(10) -0.0036(10)
C5 0.0161(12) 0.0194(11) 0.0202(13) 0.0009(9) 0.0008(9) -0.0036(9)
C11 0.0139(12) 0.0216(12) 0.0232(13) 0.0032(10) 0.0047(9) -0.0030(9)
C9 0.0193(13) 0.0206(12) 0.0201(13) 0.0027(10) 0.0055(10) 0.0013(10)
C4 0.0196(12) 0.0217(12) 0.0180(12) 0.0033(10) 0.0067(9) 0.0027(10)
C10 0.0182(12) 0.0208(12) 0.0225(13) 0.0013(10) 0.0013(10) -0.0029(10)
C1 0.0139(12) 0.0193(11) 0.0201(12) 0.0021(9) 0.0032(9) 0.0001(9)
C8 0.0146(12) 0.0211(12) 0.0264(13) 0.0035(10) 0.0053(10) -0.0020(10)
C3 0.0118(11) 0.0194(11) 0.0279(14) 0.0046(10) 0.0068(10) -0.0018(9)

loop_
_atom_type_symbol
_atom_type_description
_atom_type_scat_dispersion_real
_atom_type_scat_dispersion_imag
_atom_type_scat_source
C C 0.0033 0.0016 'International Tables Vol C Tables 4.2.6.8 and 6.1.1.4'
H H 0.0000 0.0000 'International Tables Vol C Tables 4.2.6.8 and 6.1.1.4'
N N 0.0061 0.0033 'International Tables Vol C Tables 4.2.6.8 and 6.1.1.4'
F F 0.0171 0.0103 'International Tables Vol C Tables 4.2.6.8 and 6.1.1.4'
Cu Cu 0.3201 1.2651 'International Tables Vol C Tables 4.2.6.8 and 6.1.1.4'

loop_
_geom_angle_atom_site_label_1
_geom_angle_atom_site_label_2
_geom_angle_atom_site_label_3
_geom_angle
C1 Cu1 N1 177.88(8)
C11 N1 C7 118.0(2)
C11 N1 Cu1 121.36(18)
C7 N1 Cu1 120.64(18)
F2 C2 C3 116.8(2)
F2 C2 C1 119.5(2)
C3 C2 C1 123.7(2)
F6 C6 C1 119.6(2)
F6 C6 C5 115.8(2)
C1 C6 C5 124.7(2)
N1 C7 C8 122.4(2)
F5 C5 C4 119.6(2)
F5 C5 C6 121.9(2)
C4 C5 C6 118.5(2)
N1 C11 C10 122.3(2)
C10 C9 C8 117.1(2)
C10 C9 C12 121.6(2)
C8 C9 C12 121.3(2)
F4 C4 C3 120.5(2)
F4 C4 C5 120.0(2)
C3 C4 C5 119.5(2)
C11 C10 C9 120.1(2)
C6 C1 C2 114.1(2)
C6 C1 Cu1 121.36(19)
C2 C1 Cu1 124.5(2)
C7 C8 C9 120.1(2)
F3 C3 C2 121.4(2)
F3 C3 C4 119.0(2)
C2 C3 C4 119.5(2)

loop_
_geom_bond_atom_site_label_1
_geom_bond_atom_site_label_2
_geom_bond_distance
Cu1 C1 1.891(3)
Cu1 N1 1.900(2)
F5 C5 1.347(3)
F4 C4 1.348(3)
F2 C2 1.359(3)
F6 C6 1.363(3)
F3 C3 1.357(3)
N1 C11 1.345(3)
N1 C7 1.352(3)
C2 C3 1.376(4)
C2 C1 1.393(3)
C6 C1 1.380(4)
C6 C5 1.382(4)
C12 C9 1.501(4)
C7 C8 1.380(4)
C5 C4 1.383(4)
C11 C10 1.384(4)
C9 C10 1.393(4)
C9 C8 1.393(4)
C4 C3 1.378(4)
